data_2223854
loop_
_publ_author_name
'Yang, Xue-Mei'

_publ_section_title
;
 4-(1,3-Thiazolidin-2-yl)phenol
;
_journal_coeditor_code IM2144
_journal_issue 11
_journal_name_full 'Acta Crystallographica Section E'
_journal_page_first o2799
_journal_paper_doi 10.1107/S1600536809042135
_journal_volume 65
_journal_year 2009
_chemical_formula_iupac 'C9 H11 N O S'
_chemical_formula_moiety 'C9 H11 N O S'
_chemical_formula_sum 'C9 H11 N O S'
_chemical_formula_weight 181.25
_chemical_name_systematic
;
4-(1,3-Thiazolidin-2-yl)phenol
;
_space_group_IT_number 61
_symmetry_cell_setting orthorhombic
_symmetry_space_group_name_Hall '-P 2ac 2ab'
_symmetry_space_group_name_H-M 'P b c a'
_atom_sites_solution_hydrogens geom
_atom_sites_solution_primary direct
_atom_sites_solution_secondary difmap
_audit_creation_method SHELXL-97
_cell_angle_alpha 90.00
_cell_angle_beta 90.00
_cell_angle_gamma 90.00
_cell_formula_units_Z 8
_cell_length_a 12.3638(6)
_cell_length_b 8.9683(5)
_cell_length_c 15.8249(8)
_cell_measurement_reflns_used 4931
_cell_measurement_temperature 173(2)
_cell_measurement_theta_max 26.97
_cell_measurement_theta_min 2.57
_cell_volume 1754.70(16)
_computing_cell_refinement 'SAINT-PLUS (Bruker, 2003)'
_computing_data_collection 'SMART (Bruker, 2001)'
_computing_data_reduction 'SAINT-PLUS (Bruker, 2003)'
_computing_molecular_graphics 'SHELXTL (Sheldrick, 2008)'
_computing_publication_material 'SHELXTL (Sheldrick, 2008)'
_computing_structure_refinement 'SHELXTL (Sheldrick, 2008)'
_computing_structure_solution 'SHELXTL (Sheldrick, 2008)'
_diffrn_ambient_temperature 173(2)
_diffrn_measured_fraction_theta_full 0.997
_diffrn_measured_fraction_theta_max 0.997
_diffrn_measurement_device_type 'Bruker SMART 1000 CCD diffractometer'
_diffrn_measurement_method '\w scans'
_diffrn_radiation_monochromator graphite
_diffrn_radiation_source 'fine-focus sealed tube'
_diffrn_radiation_type MoK\a
_diffrn_radiation_wavelength 0.71073
_diffrn_reflns_av_R_equivalents 0.0223
_diffrn_reflns_av_sigmaI/netI 0.0174
_diffrn_reflns_limit_h_max 15
_diffrn_reflns_limit_h_min -15
_diffrn_reflns_limit_k_max 8
_diffrn_reflns_limit_k_min -11
_diffrn_reflns_limit_l_max 17
_diffrn_reflns_limit_l_min -20
_diffrn_reflns_number 9635
_diffrn_reflns_theta_full 27.04
_diffrn_reflns_theta_max 27.04
_diffrn_reflns_theta_min 2.57
_diffrn_standards_number 0
_exptl_absorpt_coefficient_mu 0.317
_exptl_absorpt_correction_T_max 0.9511
_exptl_absorpt_correction_T_min 0.8654
_exptl_absorpt_correction_type multi-scan
_exptl_absorpt_process_details '(SADABS; Sheldrick, 2004)'
_exptl_crystal_colour colorless
_exptl_crystal_density_diffrn 1.372
_exptl_crystal_density_method 'not measured'
_exptl_crystal_description block
_exptl_crystal_F_000 768
_exptl_crystal_size_max 0.47
_exptl_crystal_size_mid 0.45
_exptl_crystal_size_min 0.16
_refine_diff_density_max 0.371
_refine_diff_density_min -0.173
_refine_ls_extinction_method none
_refine_ls_goodness_of_fit_ref 1.067
_refine_ls_hydrogen_treatment mixed
_refine_ls_matrix_type full
_refine_ls_number_parameters 115
_refine_ls_number_reflns 1919
_refine_ls_number_restraints 0
_refine_ls_restrained_S_all 1.067
_refine_ls_R_factor_all 0.0456
_refine_ls_R_factor_gt 0.0367
_refine_ls_shift/su_max 0.000
_refine_ls_shift/su_mean 0.000
_refine_ls_structure_factor_coef Fsqd
_refine_ls_weighting_details 'calc w=1/[\s^2^(Fo^2^)+(0.0611P)^2^+0.7197P] where P=(Fo^2^+2Fc^2^)/3'
_refine_ls_weighting_scheme calc
_refine_ls_wR_factor_gt 0.0978
_refine_ls_wR_factor_ref 0.1046
_reflns_number_gt 1615
_reflns_number_total 1919
_reflns_threshold_expression >2sigma(I)
_cod_data_source_file im2144.cif
_cod_data_source_block I
_cod_depositor_comments
;
The following automatic conversions were performed:
'_symmetry_cell_setting' value 'Orthorhombic' changed to 'orthorhombic'
according to '/home/saulius/struct/CIF-dictionaries/cif_core.dic'
dictionary named 'cif_core.dic' version 2.4.1 from 2010-06-29.

Automatic conversion script
Id: cif_fix_enum 1527 2010-12-29 10:47:43Z saulius 

The following automatic conversions were performed:

'_symmetry_cell_setting' value 'Orthorhombic' changed to
'orthorhombic' according to
/home/saulius/struct/CIF-dictionaries/cif_core.dic dictionary named
'cif_core.dic' version 2.4.1 from 2010-06-29.

Automatic conversion script
Id: cif_fix_values 1715 2011-07-08 13:25:40Z adriana 
;
_cod_original_cell_volume 1754.7(2)
_cod_database_code 2223854
_cod_database_fobs_code 2223854

loop_
_symmetry_equiv_pos_as_xyz
'x, y, z'
'-x+1/2, -y, z+1/2'
'-x, y+1/2, -z+1/2'
'x+1/2, -y+1/2, -z'
'-x, -y, -z'
'x-1/2, y, -z-1/2'
'x, -y-1/2, z-1/2'
'-x-1/2, y-1/2, z'

loop_
_atom_site_type_symbol
_atom_site_label
_atom_site_fract_x
_atom_site_fract_y
_atom_site_fract_z
_atom_site_U_iso_or_equiv
_atom_site_adp_type
_atom_site_calc_flag
_atom_site_refinement_flags
_atom_site_occupancy
_atom_site_disorder_assembly
_atom_site_disorder_group
S S1 0.47979(3) 0.18010(5) 0.70817(2) 0.02679(16) Uani d . 1 . .
C C1 0.27121(14) 0.1895(2) 0.74816(11) 0.0355(4) Uani d . 1 . .
H H1B 0.2501 0.2924 0.7327 0.043 Uiso calc R 1 . .
H H1C 0.2046 0.1288 0.7530 0.043 Uiso calc R 1 . .
C C2 0.34426(15) 0.1245(3) 0.67981(12) 0.0417(5) Uani d . 1 . .
H H2A 0.3245 0.1646 0.6236 0.050 Uiso calc R 1 . .
H H2B 0.3381 0.0145 0.6783 0.050 Uiso calc R 1 . .
C C3 0.43704(12) 0.24880(18) 0.81446(9) 0.0217(3) Uani d . 1 . .
H H3 0.4323 0.3600 0.8119 0.026 Uiso calc R 1 . .
C C4 0.51646(12) 0.20804(17) 0.88292(9) 0.0209(3) Uani d . 1 . .
C C5 0.55139(13) 0.31669(17) 0.93977(10) 0.0235(3) Uani d . 1 . .
H H5 0.5255 0.4159 0.9342 0.028 Uiso calc R 1 . .
C C6 0.62307(13) 0.28297(18) 1.00422(10) 0.0248(4) Uani d . 1 . .
H H6 0.6461 0.3587 1.0421 0.030 Uiso calc R 1 . .
C C7 0.66115(13) 0.13804(18) 1.01328(9) 0.0227(3) Uani d . 1 . .
C C8 0.62657(13) 0.02820(18) 0.95705(10) 0.0239(3) Uani d . 1 . .
H H8 0.6521 -0.0712 0.9630 0.029 Uiso calc R 1 . .
C C9 0.55519(12) 0.06344(18) 0.89265(10) 0.0229(3) Uani d . 1 . .
H H9 0.5323 -0.0122 0.8546 0.027 Uiso calc R 1 . .
N N1 0.32818(11) 0.19058(16) 0.82922(9) 0.0249(3) Uani d . 1 . .
H H1 0.3303(16) 0.103(3) 0.8493(12) 0.030 Uiso d . 1 . .
O O1 0.73103(10) 0.09658(14) 1.07553(7) 0.0302(3) Uani d . 1 . .
H H1A 0.7567(19) 0.172(3) 1.0971(13) 0.036 Uiso d . 1 . .

loop_
_atom_site_aniso_label
_atom_site_aniso_U_11
_atom_site_aniso_U_22
_atom_site_aniso_U_33
_atom_site_aniso_U_12
_atom_site_aniso_U_13
_atom_site_aniso_U_23
S1 0.0253(2) 0.0357(3) 0.0194(2) 0.00118(16) 0.00148(14) -0.00048(16)
C1 0.0239(9) 0.0512(12) 0.0313(9) 0.0019(8) -0.0045(7) -0.0055(8)
C2 0.0308(9) 0.0616(14) 0.0326(9) -0.0052(9) -0.0028(8) -0.0139(9)
C3 0.0218(7) 0.0221(8) 0.0213(7) 0.0008(6) 0.0012(6) -0.0004(6)
C4 0.0213(7) 0.0232(8) 0.0182(7) -0.0019(6) 0.0023(6) 0.0005(6)
C5 0.0265(8) 0.0188(7) 0.0252(8) -0.0003(6) 0.0013(6) -0.0004(6)
C6 0.0283(8) 0.0229(8) 0.0233(7) -0.0042(6) -0.0009(6) -0.0046(6)
C7 0.0214(7) 0.0271(8) 0.0197(7) -0.0034(6) 0.0012(6) 0.0013(6)
C8 0.0259(8) 0.0204(7) 0.0254(8) 0.0011(6) 0.0009(6) -0.0003(6)
C9 0.0236(7) 0.0233(8) 0.0218(7) -0.0033(6) 0.0008(6) -0.0027(6)
N1 0.0219(7) 0.0266(7) 0.0262(7) 0.0003(5) 0.0013(5) 0.0001(6)
O1 0.0337(7) 0.0275(6) 0.0293(6) -0.0026(5) -0.0117(5) -0.0012(5)

loop_
_atom_type_symbol
_atom_type_description
_atom_type_scat_dispersion_real
_atom_type_scat_dispersion_imag
_atom_type_scat_source
C C 0.0033 0.0016 'International Tables Vol C Tables 4.2.6.8 and 6.1.1.4'
H H 0.0000 0.0000 'International Tables Vol C Tables 4.2.6.8 and 6.1.1.4'
N N 0.0061 0.0033 'International Tables Vol C Tables 4.2.6.8 and 6.1.1.4'
O O 0.0106 0.0060 'International Tables Vol C Tables 4.2.6.8 and 6.1.1.4'
S S 0.1246 0.1234 'International Tables Vol C Tables 4.2.6.8 and 6.1.1.4'

loop_
_geom_angle_atom_site_label_1
_geom_angle_atom_site_label_2
_geom_angle_atom_site_label_3
_geom_angle_site_symmetry_1
_geom_angle_site_symmetry_3
_geom_angle
_geom_angle_publ_flag
C2 S1 C3 . . 93.00(8) ?
N1 C1 C2 . . 109.83(14) ?
N1 C1 H1B . . 109.7 ?
C2 C1 H1B . . 109.7 ?
N1 C1 H1C . . 109.7 ?
C2 C1 H1C . . 109.7 ?
H1B C1 H1C . . 108.2 ?
C1 C2 S1 . . 105.55(12) ?
C1 C2 H2A . . 110.6 ?
S1 C2 H2A . . 110.6 ?
C1 C2 H2B . . 110.6 ?
S1 C2 H2B . . 110.6 ?
H2A C2 H2B . . 108.8 ?
N1 C3 C4 . . 113.46(13) ?
N1 C3 S1 . . 106.65(10) ?
C4 C3 S1 . . 112.52(11) ?
N1 C3 H3 . . 108.0 ?
C4 C3 H3 . . 108.0 ?
S1 C3 H3 . . 108.0 ?
C9 C4 C5 . . 118.25(14) ?
C9 C4 C3 . . 122.01(14) ?
C5 C4 C3 . . 119.73(14) ?
C6 C5 C4 . . 121.38(15) ?
C6 C5 H5 . . 119.3 ?
C4 C5 H5 . . 119.3 ?
C5 C6 C7 . . 119.81(14) ?
C5 C6 H6 . . 120.1 ?
C7 C6 H6 . . 120.1 ?
O1 C7 C6 . . 123.01(14) ?
O1 C7 C8 . . 117.59(14) ?
C6 C7 C8 . . 119.40(14) ?
C9 C8 C7 . . 120.25(15) ?
C9 C8 H8 . . 119.9 ?
C7 C8 H8 . . 119.9 ?
C8 C9 C4 . . 120.91(14) ?
C8 C9 H9 . . 119.5 ?
C4 C9 H9 . . 119.5 ?
C3 N1 C1 . . 107.78(13) ?
C3 N1 H1 . . 111.2(14) ?
C1 N1 H1 . . 109.8(13) ?
C7 O1 H1A . . 108.7(15) ?

loop_
_geom_bond_atom_site_label_1
_geom_bond_atom_site_label_2
_geom_bond_site_symmetry_2
_geom_bond_distance
_geom_bond_publ_flag
S1 C2 . 1.8049(19) ?
S1 C3 . 1.8676(15) ?
C1 N1 . 1.463(2) ?
C1 C2 . 1.525(3) ?
C1 H1B . 0.9900 ?
C1 H1C . 0.9900 ?
C2 H2A . 0.9900 ?
C2 H2B . 0.9900 ?
C3 N1 . 1.462(2) ?
C3 C4 . 1.507(2) ?
C3 H3 . 1.0000 ?
C4 C9 . 1.391(2) ?
C4 C5 . 1.395(2) ?
C5 C6 . 1.385(2) ?
C5 H5 . 0.9500 ?
C6 C7 . 1.390(2) ?
C6 H6 . 0.9500 ?
C7 O1 . 1.3620(19) ?
C7 C8 . 1.395(2) ?
C8 C9 . 1.385(2) ?
C8 H8 . 0.9500 ?
C9 H9 . 0.9500 ?
N1 H1 . 0.85(2) ?
O1 H1A . 0.82(2) ?

loop_
_geom_hbond_atom_site_label_D
_geom_hbond_atom_site_label_H
_geom_hbond_atom_site_label_A
_geom_hbond_site_symmetry_A
_geom_hbond_distance_DH
_geom_hbond_distance_HA
_geom_hbond_distance_DA
_geom_hbond_angle_DHA
N1 H1 O1 5_657 0.85(2) 2.28(2) 3.073(2) 156(2)
O1 H1A N1 4_557 0.82(2) 1.91(2) 2.713(2) 164(2)

loop_
_geom_torsion_atom_site_label_1
_geom_torsion_atom_site_label_2
_geom_torsion_atom_site_label_3
_geom_torsion_atom_site_label_4
_geom_torsion_site_symmetry_1
_geom_torsion_site_symmetry_2
_geom_torsion_site_symmetry_3
_geom_torsion_site_symmetry_4
_geom_torsion
_geom_torsion_publ_flag
N1 C1 C2 S1 . . . . -33.3(2) ?
C3 S1 C2 C1 . . . . 10.32(15) ?
C2 S1 C3 N1 . . . . 14.01(13) ?
C2 S1 C3 C4 . . . . 139.03(13) ?
N1 C3 C4 C9 . . . . 71.65(19) ?
S1 C3 C4 C9 . . . . -49.55(18) ?
N1 C3 C4 C5 . . . . -107.07(17) ?
S1 C3 C4 C5 . . . . 131.73(13) ?
C9 C4 C5 C6 . . . . 0.3(2) ?
C3 C4 C5 C6 . . . . 179.05(14) ?
C4 C5 C6 C7 . . . . -0.3(2) ?
C5 C6 C7 O1 . . . . -179.46(15) ?
C5 C6 C7 C8 . . . . 0.1(2) ?
O1 C7 C8 C9 . . . . 179.74(14) ?
C6 C7 C8 C9 . . . . 0.2(2) ?
C7 C8 C9 C4 . . . . -0.2(2) ?
C5 C4 C9 C8 . . . . 0.0(2) ?
C3 C4 C9 C8 . . . . -178.77(14) ?
C4 C3 N1 C1 . . . . -159.92(14) ?
S1 C3 N1 C1 . . . . -35.47(15) ?
C2 C1 N1 C3 . . . . 45.7(2) ?

loop_
_cod_related_entry_id
_cod_related_entry_database
_cod_related_entry_code
1 ChemSpider 180262
